data_4133080
loop_
_publ_author_name
'Muessig, Jonas H.'
'Prieschl, Dominic'
'Dei\&senberger, Andrea'
'Dewhurst, Rian D.'
'Dietz, Maximilian'
'Jim\'enez-Halla, J Oscar C'
'Trumpp, Alexandra'
'Wang, Sunewang R.'
'Brunecker, Carina'
'Haefner, Alena'
'G\"artner, Annalena'
'Thiess, Torsten'
'B\"ohnke, Julian'
'Radacki, Krzysztof'
'Bertermann, R\"udiger'
'Marder, Todd B.'
'Braunschweig, Holger'

_publ_section_title
;
 Reactivity of Tetrahalo- and Difluorodiboranes(4) toward Lewis Basic
 Platinum(0): Bis(boryl), Borylborato, and Doubly Boryl-Bridged Platinum
 Complexes.
;
_journal_issue 40
_journal_name_full 'Journal of the American Chemical Society'
_journal_page_first 13056
_journal_page_last 13063
_journal_paper_doi 10.1021/jacs.8b08428
_journal_volume 140
_journal_year 2018
_chemical_formula_moiety 'C54 H106 B2 Br Cl8 N P2 Pt'
_chemical_formula_sum 'C54 H106 B2 Br Cl8 N P2 Pt'
_chemical_formula_weight 1411.55
_space_group_crystal_system triclinic
_space_group_IT_number 2
_space_group_name_Hall '-P 1'
_space_group_name_H-M_alt 'P -1'
_atom_sites_solution_hydrogens geom
_atom_sites_solution_primary iterative
_atom_sites_solution_secondary difmap
_audit_creation_method SHELXL-2014/7
_cell_angle_alpha 99.726(8)
_cell_angle_beta 96.352(5)
_cell_angle_gamma 102.088(7)
_cell_formula_units_Z 2
_cell_length_a 10.061(4)
_cell_length_b 13.999(7)
_cell_length_c 23.687(10)
_cell_measurement_reflns_used 9853
_cell_measurement_temperature 100(2)
_cell_measurement_theta_max 26.77
_cell_measurement_theta_min 2.44
_cell_volume 3178(2)
_computing_cell_refinement 'Saint+ ver. V8.37A (Bruker AXS)'
_computing_data_collection 'APEX2 ver. 2014.9 (Bruker AXS)'
_computing_data_reduction 'Saint+ ver. V8.37A (Bruker AXS)'
_computing_molecular_graphics 'ShelXLe (Huebschle et all, 2011)'
_computing_publication_material 'SHELXL-2014/7 (Sheldrick, 2014)'
_computing_structure_refinement 'SHELXL-2014/7 (Sheldrick, 2014)'
_computing_structure_solution 'SHELXT (Sheldrick, 2014)'
_diffrn_ambient_temperature 100(2)
_diffrn_detector 'CMOS area detector (Photon 100)'
_diffrn_detector_area_resol_mean 10.24
_diffrn_measured_fraction_theta_full 0.978
_diffrn_measured_fraction_theta_max 0.978
_diffrn_measurement_device_type 'Bruker D8 Quest'
_diffrn_measurement_method '\f and \w scans'
_diffrn_radiation_monochromator 'multi-layer mirror'
_diffrn_radiation_type MoK\a
_diffrn_radiation_wavelength 0.71073
_diffrn_reflns_av_R_equivalents 0.0558
_diffrn_reflns_av_unetI/netI 0.0493
_diffrn_reflns_Laue_measured_fraction_full 0.978
_diffrn_reflns_Laue_measured_fraction_max 0.978
_diffrn_reflns_limit_h_max 12
_diffrn_reflns_limit_h_min -12
_diffrn_reflns_limit_k_max 17
_diffrn_reflns_limit_k_min -17
_diffrn_reflns_limit_l_max 29
_diffrn_reflns_limit_l_min -29
_diffrn_reflns_number 57443
_diffrn_reflns_point_group_measured_fraction_full 0.978
_diffrn_reflns_point_group_measured_fraction_max 0.978
_diffrn_reflns_theta_full 26.000
_diffrn_reflns_theta_max 26.022
_diffrn_reflns_theta_min 1.900
_diffrn_source 'microfocus sealed tube (Incoatec ImS)'
_exptl_absorpt_coefficient_mu 3.257
_exptl_absorpt_correction_T_max 0.7454
_exptl_absorpt_correction_T_min 0.5946
_exptl_absorpt_correction_type multi-scan
_exptl_absorpt_process_details 'SadAbs 2016/2 (Bruker AXS)'
_exptl_crystal_colour colourless
_exptl_crystal_density_diffrn 1.475
_exptl_crystal_description plate
_exptl_crystal_F_000 1452
_exptl_crystal_size_max 0.35
_exptl_crystal_size_mid 0.16
_exptl_crystal_size_min 0.03
_refine_diff_density_max 2.708
_refine_diff_density_min -2.816
_refine_diff_density_rms 0.165
_refine_ls_extinction_method none
_refine_ls_goodness_of_fit_ref 1.078
_refine_ls_hydrogen_treatment constr
_refine_ls_matrix_type full
_refine_ls_number_parameters 625
_refine_ls_number_reflns 12258
_refine_ls_number_restraints 10
_refine_ls_restrained_S_all 1.081
_refine_ls_R_factor_all 0.0629
_refine_ls_R_factor_gt 0.0496
_refine_ls_shift/su_max 0.001
_refine_ls_shift/su_mean 0.000
_refine_ls_structure_factor_coef Fsqd
_refine_ls_weighting_details 'w=1/[\s^2^(Fo^2^)+(0.0425P)^2^+27.6514P] where P=(Fo^2^+2Fc^2^)/3'
_refine_ls_weighting_scheme calc
_refine_ls_wR_factor_gt 0.1160
_refine_ls_wR_factor_ref 0.1233
_reflns_Friedel_coverage 0.000
_reflns_number_gt 10533
_reflns_number_total 12258
_reflns_threshold_expression 'I > 2\s(I)'
_cod_data_source_file ja8b08428_si_005.cif
_cod_data_source_block 5
_cod_database_code 4133080
_shelx_shelxl_version_number 2014/7
_shelx_space_group_comment
;
The symmetry employed for this shelxl refinement is uniquely defined
by the following loop, which should always be used as a source of
symmetry information in preference to the above space-group names.
They are only intended as comments.
;
_shelx_estimated_absorpt_t_min 0.395
_shelx_estimated_absorpt_t_max 0.909

loop_
_space_group_symop_operation_xyz
'x, y, z'
'-x, -y, -z'

loop_
_atom_site_label
_atom_site_type_symbol
_atom_site_fract_x
_atom_site_fract_y
_atom_site_fract_z
_atom_site_U_iso_or_equiv
_atom_site_adp_type
_atom_site_occupancy
_atom_site_site_symmetry_order
_atom_site_calc_flag
_atom_site_refinement_flags_posn
_atom_site_refinement_flags_adp
_atom_site_refinement_flags_occupancy
_atom_site_disorder_assembly
_atom_site_disorder_group
Pt01 Pt 0.22260(2) 0.51999(2) 0.25058(2) 0.01413(8) Uani 1 1 d . . . . .
C1 C 0.2053(6) 0.4768(5) 0.3938(3) 0.0160(12) Uani 1 1 d . . . . .
H1 H 0.1632 0.4105 0.3681 0.019 Uiso 1 1 calc R U . . .
B1 B 0.1826(8) 0.3762(6) 0.2573(3) 0.0234(17) Uani 1 1 d . . . . .
C2 C 0.3558(6) 0.4744(5) 0.4141(3) 0.0193(13) Uani 1 1 d . . . . .
H2A H 0.4061 0.4704 0.3804 0.023 Uiso 1 1 calc R U . . .
H2AB H 0.4017 0.5365 0.4421 0.023 Uiso 1 1 calc R U . . .
Br2 Br 0.27650(9) 0.70941(6) 0.24337(4) 0.0420(2) Uani 1 1 d . . . . .
B2 B 0.0450(8) 0.2741(6) 0.2492(3) 0.0214(15) Uani 1 1 d . . . . .
Cl03 Cl 0.34182(16) 0.33657(12) 0.27917(7) 0.0224(3) Uani 1 1 d . . . . .
C3 C 0.4674(6) 0.6948(5) 0.3754(3) 0.0222(14) Uani 1 1 d . . . . .
H3A H 0.5059 0.6517 0.3987 0.027 Uiso 1 1 calc R U . . .
H3AB H 0.4736 0.6708 0.3342 0.027 Uiso 1 1 calc R U . . .
P004 P 0.19534(16) 0.57028(12) 0.34704(6) 0.0145(3) Uani 1 1 d . . . . .
C4 C 0.2847(7) 0.3589(5) 0.1272(3) 0.0222(14) Uani 1 1 d . . . . .
H4 H 0.2321 0.3122 0.1488 0.027 Uiso 1 1 calc R U . . .
Cl05 Cl 0.07610(18) 0.17155(12) 0.19187(7) 0.0270(4) Uani 1 1 d . . . . .
C5 C 0.9243(10) 1.1302(7) 0.4432(4) 0.052(2) Uani 1 1 d . . . . .
H5A H 0.9991 1.1426 0.4196 0.062 Uiso 1 1 calc R U . . .
H5AB H 0.8703 1.1812 0.4403 0.062 Uiso 1 1 calc R U . . .
Cl06 Cl 0.03917(18) 0.22272(13) 0.31869(7) 0.0278(4) Uani 1 1 d . . . . .
P007 P 0.24361(16) 0.48022(12) 0.15241(6) 0.0147(3) Uani 1 1 d . . . . .
Cl08 Cl -0.13711(17) 0.28305(13) 0.22692(7) 0.0281(4) Uani 1 1 d . . . . .
Cl09 Cl 0.9969(3) 1.14409(19) 0.51518(10) 0.0553(6) Uani 1 1 d . . . . .
Cl0A Cl 0.8178(3) 1.01274(18) 0.41442(11) 0.0578(6) Uani 1 1 d . . . . .
N00D N 0.4680(6) 1.0272(4) 0.2549(3) 0.0258(13) Uani 1 1 d . . . . .
C00I C -0.0341(6) 0.3915(5) 0.1202(3) 0.0228(14) Uani 1 1 d . . . . .
H00A H -0.0435 0.4055 0.1618 0.027 Uiso 1 1 calc R U . . .
H00B H -0.0079 0.3268 0.1117 0.027 Uiso 1 1 calc R U . . .
C00J C 0.5096(6) 0.6088(5) 0.1635(3) 0.0198(13) Uani 1 1 d . . . . .
H00C H 0.5035 0.6204 0.2054 0.024 Uiso 1 1 calc R U . . .
H00D H 0.5570 0.5540 0.1547 0.024 Uiso 1 1 calc R U . . .
C00K C 0.3643(6) 0.5790(5) 0.1284(3) 0.0179(13) Uani 1 1 d . . . . .
H00K H 0.3264 0.6397 0.1367 0.021 Uiso 1 1 calc R U . . .
C00L C 0.3598(7) 0.3843(5) 0.4425(3) 0.0238(14) Uani 1 1 d . . . . .
H00E H 0.3189 0.3222 0.4136 0.029 Uiso 1 1 calc R U . . .
H00F H 0.4566 0.3841 0.4557 0.029 Uiso 1 1 calc R U . . .
C00M C 0.4364(7) 0.3596(5) 0.1455(3) 0.0223(14) Uani 1 1 d . . . . .
H00G H 0.4656 0.3927 0.1867 0.027 Uiso 1 1 calc R U . . .
H00H H 0.4945 0.3976 0.1219 0.027 Uiso 1 1 calc R U . . .
C00N C 0.3716(7) 0.5625(5) 0.0632(3) 0.0244(15) Uani 1 1 d . . . . .
H00I H 0.2775 0.5428 0.0410 0.029 Uiso 1 1 calc R U . . .
H00J H 0.4188 0.5082 0.0524 0.029 Uiso 1 1 calc R U . . .
C00O C 0.5738(7) 0.9644(5) 0.2584(3) 0.0282(16) Uani 1 1 d . . . . .
H00L H 0.6176 0.9769 0.2993 0.034 Uiso 1 1 calc R U . . .
H00M H 0.5241 0.8934 0.2479 0.034 Uiso 1 1 calc R U . . .
C00P C 0.1260(6) 0.4808(5) 0.4453(3) 0.0190(13) Uani 1 1 d . . . . .
H00N H 0.0287 0.4792 0.4317 0.023 Uiso 1 1 calc R U . . .
H00O H 0.1655 0.5439 0.4735 0.023 Uiso 1 1 calc R U . . .
C00Q C 0.0785(6) 0.4735(5) 0.1079(3) 0.0191(13) Uani 1 1 d . . . . .
H00Q H 0.0897 0.4554 0.0663 0.023 Uiso 1 1 calc R U . . .
C00R C 0.0247(6) 0.5993(5) 0.3516(3) 0.0193(13) Uani 1 1 d . . . . .
H00R H 0.0088 0.6043 0.3928 0.023 Uiso 1 1 calc R U . . .
C00S C 0.0138(7) 0.6984(5) 0.3337(3) 0.0263(15) Uani 1 1 d . . . . .
H00P H 0.0814 0.7540 0.3602 0.032 Uiso 1 1 calc R U . . .
H00S H 0.0361 0.6973 0.2940 0.032 Uiso 1 1 calc R U . . .
C00T C 0.5912(7) 0.7026(5) 0.1485(3) 0.0240(14) Uani 1 1 d . . . . .
H00T H 0.6866 0.7177 0.1691 0.029 Uiso 1 1 calc R U . . .
H00U H 0.5501 0.7590 0.1622 0.029 Uiso 1 1 calc R U . . .
C00U C 0.0365(7) 0.5726(5) 0.1164(3) 0.0310(17) Uani 1 1 d . . . . .
H00V H 0.1079 0.6237 0.1056 0.037 Uiso 1 1 calc R U . . .
H00W H 0.0298 0.5942 0.1577 0.037 Uiso 1 1 calc R U . . .
C00V C -0.1731(7) 0.3846(5) 0.0832(3) 0.0271(15) Uani 1 1 d . . . . .
H00X H -0.1665 0.3636 0.0417 0.032 Uiso 1 1 calc R U . . .
H00Y H -0.2451 0.3335 0.0936 0.032 Uiso 1 1 calc R U . . .
C00W C -0.0866(7) 0.5123(6) 0.3146(3) 0.0279(16) Uani 1 1 d . . . . .
H00Z H -0.0840 0.4510 0.3299 0.033 Uiso 1 1 calc R U . . .
H010 H -0.0665 0.5010 0.2743 0.033 Uiso 1 1 calc R U . . .
C00X C 0.3667(7) 0.9936(5) 0.2947(3) 0.0289(16) Uani 1 1 d . . . . .
H011 H 0.3305 0.9207 0.2822 0.035 Uiso 1 1 calc R U . . .
H012 H 0.4181 1.0057 0.3343 0.035 Uiso 1 1 calc R U . . .
C00Y C 0.3166(6) 0.6893(5) 0.3830(3) 0.0181(13) Uani 1 1 d . . . . .
H013 H 0.2892 0.7402 0.3621 0.022 Uiso 1 1 calc R U . . .
C00Z C 0.2459(7) 1.0413(6) 0.2979(3) 0.0323(17) Uani 1 1 d . . . . .
H014 H 0.1853 1.0226 0.2599 0.039 Uiso 1 1 calc R U . . .
H015 H 0.2788 1.1147 0.3072 0.039 Uiso 1 1 calc R U . . .
C010 C 0.1331(7) 0.3926(5) 0.4748(3) 0.0243(15) Uani 1 1 d . . . . .
H01A H 0.0841 0.3300 0.4477 0.029 Uiso 1 1 calc R U . . .
H01B H 0.0857 0.3987 0.5093 0.029 Uiso 1 1 calc R U . . .
C011 C 0.3051(7) 0.7264(5) 0.4463(3) 0.0222(14) Uani 1 1 d . . . . .
H01C H 0.3405 0.6836 0.4707 0.027 Uiso 1 1 calc R U . . .
H01D H 0.2074 0.7225 0.4505 0.027 Uiso 1 1 calc R U . . .
C012 C 0.5494(7) 0.8028(6) 0.3953(3) 0.0314(16) Uani 1 1 d . . . . .
H01E H 0.6474 0.8062 0.3918 0.038 Uiso 1 1 calc R U . . .
H01F H 0.5152 0.8443 0.3698 0.038 Uiso 1 1 calc R U . . .
C013 C 0.5947(7) 0.6931(5) 0.0831(3) 0.0260(15) Uani 1 1 d . . . . .
H01G H 0.6405 0.7583 0.0753 0.031 Uiso 1 1 calc R U . . .
H01H H 0.6492 0.6444 0.0705 0.031 Uiso 1 1 calc R U . . .
C014 C 0.2818(7) 0.3868(5) 0.4936(3) 0.0261(15) Uani 1 1 d . . . . .
H01I H 0.3281 0.4453 0.5243 0.031 Uiso 1 1 calc R U . . .
H01J H 0.2816 0.3260 0.5098 0.031 Uiso 1 1 calc R U . . .
C015 C -0.1015(7) 0.5642(6) 0.0795(4) 0.0364(19) Uani 1 1 d . . . . .
H01K H -0.1284 0.6287 0.0874 0.044 Uiso 1 1 calc R U . . .
H01L H -0.0922 0.5492 0.0379 0.044 Uiso 1 1 calc R U . . .
C016 C 0.2414(8) 0.3085(5) 0.0630(3) 0.0291(16) Uani 1 1 d . . . . .
H01M H 0.1432 0.3064 0.0511 0.035 Uiso 1 1 calc R U . . .
H01N H 0.2961 0.3478 0.0389 0.035 Uiso 1 1 calc R U . . .
C017 C -0.2129(7) 0.4829(6) 0.0924(3) 0.0293(16) Uani 1 1 d . . . . .
H01O H -0.2283 0.5008 0.1330 0.035 Uiso 1 1 calc R U . . .
H01P H -0.3000 0.4773 0.0667 0.035 Uiso 1 1 calc R U . . .
C018 C 0.4510(7) 0.6596(6) 0.0487(3) 0.0275(15) Uani 1 1 d . . . . .
H01Q H 0.4572 0.6490 0.0068 0.033 Uiso 1 1 calc R U . . .
H01R H 0.4004 0.7125 0.0575 0.033 Uiso 1 1 calc R U . . .
C019 C 0.3095(8) 0.9147(6) 0.1645(3) 0.0353(18) Uani 1 1 d . . . . .
H01S H 0.2453 0.8889 0.1902 0.042 Uiso 1 1 calc R U . . .
H01T H 0.3696 0.8679 0.1566 0.042 Uiso 1 1 calc R U . . .
C01A C -0.1308(8) 0.7156(6) 0.3357(3) 0.0348(18) Uani 1 1 d . . . . .
H01U H -0.1504 0.7216 0.3760 0.042 Uiso 1 1 calc R U . . .
H01V H -0.1359 0.7788 0.3231 0.042 Uiso 1 1 calc R U . . .
C01B C 0.5372(8) 0.8439(5) 0.4578(3) 0.0326(17) Uani 1 1 d . . . . .
H01W H 0.5814 0.8073 0.4838 0.039 Uiso 1 1 calc R U . . .
H01X H 0.5865 0.9150 0.4684 0.039 Uiso 1 1 calc R U . . .
C01C C 0.4553(8) 0.2521(5) 0.1370(3) 0.0330(18) Uani 1 1 d . . . . .
H01Y H 0.5534 0.2531 0.1483 0.040 Uiso 1 1 calc R U . . .
H01Z H 0.4012 0.2154 0.1624 0.040 Uiso 1 1 calc R U . . .
C01D C 0.3879(7) 0.8345(5) 0.4666(3) 0.0278(16) Uani 1 1 d . . . . .
H016 H 0.3469 0.8780 0.4445 0.033 Uiso 1 1 calc R U . . .
H017 H 0.3837 0.8569 0.5081 0.033 Uiso 1 1 calc R U . . .
C01E C 0.6870(7) 0.9793(6) 0.2216(4) 0.0332(17) Uani 1 1 d . . . . .
H018 H 0.7295 1.0512 0.2262 0.040 Uiso 1 1 calc R U . . .
H019 H 0.6491 0.9525 0.1802 0.040 Uiso 1 1 calc R U . . .
C01G C 0.3953(8) 1.0166(5) 0.1935(3) 0.0302(16) Uani 1 1 d . . . . .
H020 H 0.3350 1.0643 0.1943 0.036 Uiso 1 1 calc R U . . .
H021 H 0.4658 1.0369 0.1691 0.036 Uiso 1 1 calc R U . . .
C01H C 0.7942(8) 0.9244(6) 0.2414(4) 0.0389(19) Uani 1 1 d . . . . .
H022 H 0.7466 0.8581 0.2471 0.047 Uiso 1 1 calc R U . . .
H023 H 0.8470 0.9622 0.2792 0.047 Uiso 1 1 calc R U . . .
C01I C 0.6230(8) 1.1713(6) 0.3327(3) 0.0318(17) Uani 1 1 d . . . . .
H024 H 0.7108 1.1501 0.3315 0.038 Uiso 1 1 calc R U . . .
H025 H 0.5748 1.1407 0.3617 0.038 Uiso 1 1 calc R U . . .
C01J C 0.2634(9) 0.2032(6) 0.0531(3) 0.040(2) Uani 1 1 d . . . . .
H026 H 0.1995 0.1620 0.0733 0.048 Uiso 1 1 calc R U . . .
H027 H 0.2410 0.1739 0.0112 0.048 Uiso 1 1 calc R U . . .
C01K C 0.6513(8) 1.2843(5) 0.3493(3) 0.0302(16) Uani 1 1 d . . . . .
H028 H 0.6877 1.3134 0.3172 0.036 Uiso 1 1 calc R U . . .
H029 H 0.5635 1.3037 0.3541 0.036 Uiso 1 1 calc R U . . .
C01L C -0.2375(8) 0.6310(7) 0.2970(3) 0.039(2) Uani 1 1 d . . . . .
H02A H -0.2216 0.6279 0.2563 0.047 Uiso 1 1 calc R U . . .
H02B H -0.3301 0.6435 0.2997 0.047 Uiso 1 1 calc R U . . .
C01M C -0.2316(7) 0.5320(6) 0.3143(4) 0.0371(19) Uani 1 1 d . . . . .
H02C H -0.2984 0.4775 0.2867 0.045 Uiso 1 1 calc R U . . .
H02D H -0.2580 0.5324 0.3534 0.045 Uiso 1 1 calc R U . . .
C01N C 0.1654(8) 1.0068(6) 0.3445(4) 0.0371(18) Uani 1 1 d . . . . .
H02E H 0.0734 1.0216 0.3388 0.044 Uiso 1 1 calc R U . . .
H02F H 0.1523 0.9337 0.3402 0.044 Uiso 1 1 calc R U . . .
C01P C 0.7516(8) 1.3277(6) 0.4040(3) 0.0364(18) Uani 1 1 d . . . . .
H02G H 0.8429 1.3182 0.3976 0.055 Uiso 1 1 calc R U . . .
H02H H 0.7216 1.2940 0.4351 0.055 Uiso 1 1 calc R U . . .
H02I H 0.7556 1.3990 0.4151 0.055 Uiso 1 1 calc R U . . .
C01Q C 0.2374(9) 1.0568(7) 0.4055(4) 0.044(2) Uani 1 1 d . . . . .
H02J H 0.3307 1.0459 0.4106 0.066 Uiso 1 1 calc R U . . .
H02K H 0.1858 1.0282 0.4338 0.066 Uiso 1 1 calc R U . . .
H02L H 0.2421 1.1285 0.4113 0.066 Uiso 1 1 calc R U . . .
C01R C 0.5357(8) 1.1379(5) 0.2742(3) 0.0305(16) Uani 1 1 d . . . . .
H02M H 0.5935 1.1577 0.2450 0.037 Uiso 1 1 calc R U . . .
H02N H 0.4622 1.1751 0.2736 0.037 Uiso 1 1 calc R U . . .
C01S C 0.8941(8) 0.9108(6) 0.1981(4) 0.046(2) Uani 1 1 d . . . . .
H02O H 0.8423 0.8751 0.1603 0.069 Uiso 1 1 calc R U . . .
H02P H 0.9574 0.8723 0.2120 0.069 Uiso 1 1 calc R U . . .
H02Q H 0.9466 0.9762 0.1944 0.069 Uiso 1 1 calc R U . . .
C01T C 0.1311(9) 0.8255(6) 0.0770(4) 0.048(2) Uani 1 1 d . . . . .
H02R H 0.0793 0.8354 0.0418 0.072 Uiso 1 1 calc R U . . .
H02S H 0.0671 0.8024 0.1029 0.072 Uiso 1 1 calc R U . . .
H02T H 0.1841 0.7755 0.0667 0.072 Uiso 1 1 calc R U . . .
C01U C 0.2286(9) 0.9234(6) 0.1077(4) 0.046(2) Uani 1 1 d . . . . .
H02U H 0.1751 0.9747 0.1159 0.055 Uiso 1 1 calc R U . . .
H02V H 0.2940 0.9458 0.0816 0.055 Uiso 1 1 calc R U . . .
C01V C 0.4087(9) 0.1994(6) 0.0745(4) 0.040(2) Uani 1 1 d . . . . .
H02W H 0.4713 0.2309 0.0499 0.048 Uiso 1 1 calc R U . . .
H02X H 0.4146 0.1289 0.0707 0.048 Uiso 1 1 calc R U . . .
C1_1 C -0.231(2) 0.0807(17) 0.0880(10) 0.0501(10) Uiso 0.5 1 d . U P A 1
H1A_1 H -0.2195 0.0827 0.1303 0.060 Uiso 0.5 1 calc R U P A 1
H1AB_1 H -0.2195 0.1500 0.0819 0.060 Uiso 0.5 1 calc R U P A 1
Cl1_1 Cl -0.0882(6) 0.0216(4) 0.0544(2) 0.0483(9) Uiso 0.5 1 d . U P A 1
Cl2_1 Cl -0.3685(5) 0.0235(4) 0.0618(2) 0.0535(9) Uiso 0.5 1 d . U P A 1
C1_11 C -0.197(2) 0.0957(17) 0.0770(10) 0.0512(11) Uiso 0.5 1 d . U P B 2
H1A_11 H -0.2156 0.1522 0.0599 0.061 Uiso 0.5 1 calc R U P B 2
H1AB_11 H -0.1597 0.1208 0.1186 0.061 Uiso 0.5 1 calc R U P B 2
Cl1_11 Cl -0.0952(6) 0.0495(4) 0.0462(3) 0.0544(10) Uiso 0.5 1 d . U P B 2
Cl2_11 Cl -0.3863(4) -0.0201(4) 0.06709(19) 0.0408(9) Uiso 0.5 1 d . U P B 2

loop_
_atom_site_aniso_label
_atom_site_aniso_U_11
_atom_site_aniso_U_22
_atom_site_aniso_U_33
_atom_site_aniso_U_23
_atom_site_aniso_U_13
_atom_site_aniso_U_12
Pt01 0.01600(13) 0.01617(13) 0.01136(12) 0.00319(8) 0.00296(8) 0.00547(9)
C1 0.019(3) 0.014(3) 0.016(3) 0.002(2) 0.002(2) 0.006(3)
B1 0.020(4) 0.040(5) 0.012(3) 0.000(3) 0.006(3) 0.013(3)
C2 0.017(3) 0.026(4) 0.015(3) 0.003(3) 0.001(2) 0.007(3)
Br2 0.0589(5) 0.0343(5) 0.0359(4) 0.0089(3) 0.0139(4) 0.0125(4)
B2 0.026(4) 0.021(4) 0.017(3) 0.002(3) 0.007(3) 0.004(3)
Cl03 0.0261(8) 0.0216(8) 0.0225(8) 0.0054(6) 0.0041(6) 0.0113(7)
C3 0.019(3) 0.020(4) 0.026(3) 0.002(3) 0.004(3) 0.001(3)
P004 0.0149(8) 0.0181(8) 0.0110(7) 0.0021(6) 0.0016(6) 0.0058(6)
C4 0.026(4) 0.024(4) 0.017(3) 0.004(3) 0.009(3) 0.004(3)
Cl05 0.0365(9) 0.0206(8) 0.0219(8) 0.0006(6) 0.0086(7) 0.0027(7)
C5 0.055(6) 0.049(6) 0.049(5) 0.012(4) 0.009(4) 0.005(5)
Cl06 0.0384(10) 0.0235(9) 0.0214(8) 0.0074(7) 0.0087(7) 0.0021(7)
P007 0.0142(8) 0.0180(8) 0.0119(7) 0.0034(6) 0.0026(6) 0.0028(6)
Cl08 0.0237(8) 0.0290(9) 0.0308(9) 0.0090(7) 0.0056(7) 0.0010(7)
Cl09 0.0678(16) 0.0524(14) 0.0435(12) 0.0077(10) 0.0078(11) 0.0105(12)
Cl0A 0.0602(15) 0.0477(14) 0.0593(15) 0.0138(11) 0.0001(12) 0.0008(11)
N00D 0.025(3) 0.018(3) 0.033(3) 0.005(2) -0.001(2) 0.004(2)
C00I 0.019(3) 0.022(4) 0.025(3) 0.004(3) 0.000(3) 0.002(3)
C00J 0.016(3) 0.022(4) 0.022(3) 0.007(3) 0.003(3) 0.004(3)
C00K 0.016(3) 0.021(3) 0.017(3) 0.007(2) 0.002(2) 0.001(3)
C00L 0.021(3) 0.023(4) 0.029(4) 0.008(3) -0.002(3) 0.010(3)
C00M 0.026(4) 0.020(4) 0.027(4) 0.008(3) 0.014(3) 0.012(3)
C00N 0.019(3) 0.038(4) 0.015(3) 0.009(3) 0.004(3) 0.001(3)
C00O 0.033(4) 0.020(4) 0.030(4) 0.005(3) -0.004(3) 0.006(3)
C00P 0.018(3) 0.024(4) 0.016(3) 0.008(3) 0.003(2) 0.003(3)
C00Q 0.014(3) 0.029(4) 0.016(3) 0.010(3) 0.002(2) 0.005(3)
C00R 0.019(3) 0.029(4) 0.013(3) 0.003(3) 0.004(2) 0.012(3)
C00S 0.025(4) 0.032(4) 0.030(4) 0.010(3) 0.006(3) 0.018(3)
C00T 0.023(3) 0.021(4) 0.026(4) 0.005(3) -0.002(3) 0.003(3)
C00U 0.020(4) 0.029(4) 0.042(4) 0.015(3) -0.006(3) 0.001(3)
C00V 0.019(3) 0.031(4) 0.028(4) 0.003(3) 0.000(3) 0.001(3)
C00W 0.020(3) 0.040(4) 0.022(3) 0.002(3) 0.002(3) 0.007(3)
C00X 0.029(4) 0.022(4) 0.034(4) 0.009(3) -0.002(3) 0.002(3)
C00Y 0.020(3) 0.018(3) 0.017(3) 0.004(2) 0.002(2) 0.005(3)
C00Z 0.029(4) 0.035(4) 0.033(4) 0.009(3) -0.001(3) 0.008(3)
C010 0.024(4) 0.034(4) 0.018(3) 0.010(3) 0.006(3) 0.011(3)
C011 0.028(4) 0.021(4) 0.017(3) -0.001(3) 0.004(3) 0.009(3)
C012 0.024(4) 0.029(4) 0.038(4) 0.007(3) 0.005(3) 0.000(3)
C013 0.024(4) 0.023(4) 0.032(4) 0.010(3) 0.007(3) 0.002(3)
C014 0.027(4) 0.029(4) 0.026(4) 0.013(3) 0.000(3) 0.011(3)
C015 0.022(4) 0.033(4) 0.057(5) 0.020(4) -0.003(3) 0.007(3)
C016 0.038(4) 0.028(4) 0.019(3) -0.005(3) 0.007(3) 0.006(3)
C017 0.017(3) 0.042(5) 0.027(4) 0.007(3) 0.000(3) 0.005(3)
C018 0.025(4) 0.036(4) 0.023(3) 0.013(3) 0.006(3) 0.004(3)
C019 0.039(4) 0.031(4) 0.034(4) 0.008(3) -0.004(3) 0.007(3)
C01A 0.032(4) 0.041(5) 0.038(4) 0.011(4) 0.005(3) 0.020(4)
C01B 0.035(4) 0.021(4) 0.032(4) -0.002(3) -0.005(3) -0.004(3)
C01C 0.044(5) 0.025(4) 0.044(4) 0.018(3) 0.027(4) 0.019(3)
C01D 0.038(4) 0.021(4) 0.021(3) -0.002(3) -0.001(3) 0.006(3)
C01E 0.027(4) 0.026(4) 0.044(5) 0.004(3) 0.001(3) 0.004(3)
C01G 0.035(4) 0.021(4) 0.033(4) 0.007(3) -0.001(3) 0.005(3)
C01H 0.028(4) 0.032(5) 0.048(5) -0.004(4) -0.011(4) 0.006(3)
C01I 0.031(4) 0.030(4) 0.031(4) 0.007(3) -0.001(3) 0.004(3)
C01J 0.060(6) 0.027(4) 0.028(4) -0.005(3) 0.025(4) -0.002(4)
C01K 0.033(4) 0.026(4) 0.029(4) -0.001(3) 0.007(3) 0.003(3)
C01L 0.029(4) 0.061(6) 0.037(4) 0.011(4) 0.005(3) 0.029(4)
C01M 0.020(4) 0.052(5) 0.037(4) 0.004(4) 0.001(3) 0.010(4)
C01N 0.034(4) 0.028(4) 0.048(5) 0.010(4) 0.006(4) 0.004(3)
C01P 0.036(4) 0.037(5) 0.030(4) 0.005(3) -0.001(3) 0.001(4)
C01Q 0.046(5) 0.054(6) 0.039(5) 0.017(4) 0.008(4) 0.018(4)
C01R 0.033(4) 0.020(4) 0.036(4) 0.001(3) 0.002(3) 0.007(3)
C01S 0.030(4) 0.027(4) 0.076(7) 0.003(4) 0.006(4) 0.004(4)
C01T 0.054(6) 0.031(5) 0.052(5) 0.004(4) -0.014(4) 0.007(4)
C01U 0.049(5) 0.035(5) 0.049(5) 0.015(4) -0.011(4) 0.005(4)
C01V 0.062(6) 0.025(4) 0.045(5) 0.010(3) 0.038(4) 0.016(4)

loop_
_atom_type_symbol
_atom_type_description
_atom_type_scat_dispersion_real
_atom_type_scat_dispersion_imag
_atom_type_scat_source
C C 0.0033 0.0016 'International Tables Vol C Tables 4.2.6.8 and 6.1.1.4'
H H 0.0000 0.0000 'International Tables Vol C Tables 4.2.6.8 and 6.1.1.4'
B B 0.0013 0.0007 'International Tables Vol C Tables 4.2.6.8 and 6.1.1.4'
N N 0.0061 0.0033 'International Tables Vol C Tables 4.2.6.8 and 6.1.1.4'
P P 0.1023 0.0942 'International Tables Vol C Tables 4.2.6.8 and 6.1.1.4'
Cl Cl 0.1484 0.1585 'International Tables Vol C Tables 4.2.6.8 and 6.1.1.4'
Br Br -0.2901 2.4595 'International Tables Vol C Tables 4.2.6.8 and 6.1.1.4'
Pt Pt -1.7033 8.3905 'International Tables Vol C Tables 4.2.6.8 and 6.1.1.4'

loop_
_geom_angle_atom_site_label_1
_geom_angle_atom_site_label_2
_geom_angle_atom_site_label_3
_geom_angle
B1 Pt01 P004 91.7(2)
B1 Pt01 P007 92.1(2)
P004 Pt01 P007 175.58(6)
B1 Pt01 Br2 179.2(2)
P004 Pt01 Br2 87.63(5)
P007 Pt01 Br2 88.60(5)
C00P C1 C2 110.0(5)
C00P C1 P004 117.6(4)
C2 C1 P004 111.7(4)
C00P C1 H1 105.5
C2 C1 H1 105.5
P004 C1 H1 105.5
B2 B1 Cl03 107.8(5)
B2 B1 Pt01 140.6(5)
Cl03 B1 Pt01 111.6(4)
C00L C2 C1 110.2(5)
C00L C2 H2A 109.6
C1 C2 H2A 109.6
C00L C2 H2AB 109.6
C1 C2 H2AB 109.6
H2A C2 H2AB 108.1
B1 B2 Cl08 121.3(5)
B1 B2 Cl05 107.3(4)
Cl08 B2 Cl05 105.3(4)
B1 B2 Cl06 111.2(5)
Cl08 B2 Cl06 104.4(4)
Cl05 B2 Cl06 106.3(4)
C012 C3 C00Y 109.1(5)
C012 C3 H3A 109.9
C00Y C3 H3A 109.9
C012 C3 H3AB 109.9
C00Y C3 H3AB 109.9
H3A C3 H3AB 108.3
C00Y P004 C00R 103.0(3)
C00Y P004 C1 108.6(3)
C00R P004 C1 105.2(3)
C00Y P004 Pt01 112.7(2)
C00R P004 Pt01 110.9(2)
C1 P004 Pt01 115.5(2)
C016 C4 C00M 109.1(5)
C016 C4 P007 118.7(5)
C00M C4 P007 112.9(5)
C016 C4 H4 104.9
C00M C4 H4 104.9
P007 C4 H4 104.9
Cl09 C5 Cl0A 113.6(5)
Cl09 C5 H5A 108.8
Cl0A C5 H5A 108.8
Cl09 C5 H5AB 108.8
Cl0A C5 H5AB 108.8
H5A C5 H5AB 107.7
C00Q P007 C4 104.5(3)
C00Q P007 C00K 103.0(3)
C4 P007 C00K 109.0(3)
C00Q P007 Pt01 109.3(2)
C4 P007 Pt01 116.7(2)
C00K P007 Pt01 113.2(2)
C00X N00D C00O 105.9(5)
C00X N00D C01G 111.2(5)
C00O N00D C01G 113.1(5)
C00X N00D C01R 110.9(5)
C00O N00D C01R 111.0(5)
C01G N00D C01R 104.9(5)
C00Q C00I C00V 111.2(5)
C00Q C00I H00A 109.4
C00V C00I H00A 109.4
C00Q C00I H00B 109.4
C00V C00I H00B 109.4
H00A C00I H00B 108.0
C00T C00J C00K 110.2(5)
C00T C00J H00C 109.6
C00K C00J H00C 109.6
C00T C00J H00D 109.6
C00K C00J H00D 109.6
H00C C00J H00D 108.1
C00N C00K C00J 110.4(5)
C00N C00K P007 115.7(4)
C00J C00K P007 114.4(4)
C00N C00K H00K 105.0
C00J C00K H00K 105.0
P007 C00K H00K 105.0
C014 C00L C2 111.3(5)
C014 C00L H00E 109.4
C2 C00L H00E 109.4
C014 C00L H00F 109.4
C2 C00L H00F 109.4
H00E C00L H00F 108.0
C4 C00M C01C 109.9(6)
C4 C00M H00G 109.7
C01C C00M H00G 109.7
C4 C00M H00H 109.7
C01C C00M H00H 109.7
H00G C00M H00H 108.2
C00K C00N C018 109.1(6)
C00K C00N H00I 109.9
C018 C00N H00I 109.9
C00K C00N H00J 109.9
C018 C00N H00J 109.9
H00I C00N H00J 108.3
C01E C00O N00D 118.1(6)
C01E C00O H00L 107.8
N00D C00O H00L 107.8
C01E C00O H00M 107.8
N00D C00O H00M 107.8
H00L C00O H00M 107.1
C1 C00P C010 110.5(5)
C1 C00P H00N 109.6
C010 C00P H00N 109.6
C1 C00P H00O 109.6
C010 C00P H00O 109.6
H00N C00P H00O 108.1
C00U C00Q C00I 110.6(5)
C00U C00Q P007 112.5(5)
C00I C00Q P007 110.4(4)
C00U C00Q H00Q 107.7
C00I C00Q H00Q 107.7
P007 C00Q H00Q 107.7
C00W C00R C00S 110.9(5)
C00W C00R P004 108.8(4)
C00S C00R P004 113.5(4)
C00W C00R H00R 107.8
C00S C00R H00R 107.8
P004 C00R H00R 107.8
C01A C00S C00R 110.9(6)
C01A C00S H00P 109.5
C00R C00S H00P 109.5
C01A C00S H00S 109.5
C00R C00S H00S 109.5
H00P C00S H00S 108.0
C00J C00T C013 112.6(5)
C00J C00T H00T 109.1
C013 C00T H00T 109.1
C00J C00T H00U 109.1
C013 C00T H00U 109.1
H00T C00T H00U 107.8
C00Q C00U C015 111.2(6)
C00Q C00U H00V 109.4
C015 C00U H00V 109.4
C00Q C00U H00W 109.4
C015 C00U H00W 109.4
H00V C00U H00W 108.0
C017 C00V C00I 111.1(6)
C017 C00V H00X 109.4
C00I C00V H00X 109.4
C017 C00V H00Y 109.4
C00I C00V H00Y 109.4
H00X C00V H00Y 108.0
C00R C00W C01M 112.2(6)
C00R C00W H00Z 109.2
C01M C00W H00Z 109.2
C00R C00W H010 109.2
C01M C00W H010 109.2
H00Z C00W H010 107.9
C00Z C00X N00D 117.4(6)
C00Z C00X H011 107.9
N00D C00X H011 107.9
C00Z C00X H012 107.9
N00D C00X H012 107.9
H011 C00X H012 107.2
C011 C00Y C3 110.6(5)
C011 C00Y P004 115.6(4)
C3 C00Y P004 115.0(4)
C011 C00Y H013 104.8
C3 C00Y H013 104.8
P004 C00Y H013 104.8
C00X C00Z C01N 109.7(6)
C00X C00Z H014 109.7
C01N C00Z H014 109.7
C00X C00Z H015 109.7
C01N C00Z H015 109.7
H014 C00Z H015 108.2
C00P C010 C014 112.3(6)
C00P C010 H01A 109.1
C014 C010 H01A 109.1
C00P C010 H01B 109.1
C014 C010 H01B 109.1
H01A C010 H01B 107.9
C00Y C011 C01D 110.0(6)
C00Y C011 H01C 109.7
C01D C011 H01C 109.7
C00Y C011 H01D 109.7
C01D C011 H01D 109.7
H01C C011 H01D 108.2
C01B C012 C3 111.4(6)
C01B C012 H01E 109.3
C3 C012 H01E 109.3
C01B C012 H01F 109.3
C3 C012 H01F 109.3
H01E C012 H01F 108.0
C018 C013 C00T 111.5(5)
C018 C013 H01G 109.3
C00T C013 H01G 109.3
C018 C013 H01H 109.3
C00T C013 H01H 109.3
H01G C013 H01H 108.0
C00L C014 C010 110.4(5)
C00L C014 H01I 109.6
C010 C014 H01I 109.6
C00L C014 H01J 109.6
C010 C014 H01J 109.6
H01I C014 H01J 108.1
C017 C015 C00U 111.3(6)
C017 C015 H01K 109.4
C00U C015 H01K 109.4
C017 C015 H01L 109.4
C00U C015 H01L 109.4
H01K C015 H01L 108.0
C01J C016 C4 110.5(6)
C01J C016 H01M 109.5
C4 C016 H01M 109.5
C01J C016 H01N 109.5
C4 C016 H01N 109.5
H01M C016 H01N 108.1
C00V C017 C015 110.9(6)
C00V C017 H01O 109.5
C015 C017 H01O 109.5
C00V C017 H01P 109.5
C015 C017 H01P 109.5
H01O C017 H01P 108.0
C013 C018 C00N 111.2(6)
C013 C018 H01Q 109.4
C00N C018 H01Q 109.4
C013 C018 H01R 109.4
C00N C018 H01R 109.4
H01Q C018 H01R 108.0
C01G C019 C01U 108.5(6)
C01G C019 H01S 110.0
C01U C019 H01S 110.0
C01G C019 H01T 110.0
C01U C019 H01T 110.0
H01S C019 H01T 108.4
C01L C01A C00S 111.1(6)
C01L C01A H01U 109.4
C00S C01A H01U 109.4
C01L C01A H01V 109.4
C00S C01A H01V 109.4
H01U C01A H01V 108.0
C01D C01B C012 111.7(6)
C01D C01B H01W 109.3
C012 C01B H01W 109.3
C01D C01B H01X 109.3
C012 C01B H01X 109.3
H01W C01B H01X 107.9
C01V C01C C00M 110.6(6)
C01V C01C H01Y 109.5
C00M C01C H01Y 109.5
C01V C01C H01Z 109.5
C00M C01C H01Z 109.5
H01Y C01C H01Z 108.1
C01B C01D C011 111.0(6)
C01B C01D H016 109.4
C011 C01D H016 109.4
C01B C01D H017 109.4
C011 C01D H017 109.4
H016 C01D H017 108.0
C00O C01E C01H 107.9(7)
C00O C01E H018 110.1
C01H C01E H018 110.1
C00O C01E H019 110.1
C01H C01E H019 110.1
H018 C01E H019 108.4
C019 C01G N00D 116.8(6)
C019 C01G H020 108.1
N00D C01G H020 108.1
C019 C01G H021 108.1
N00D C01G H021 108.1
H020 C01G H021 107.3
C01E C01H C01S 112.9(7)
C01E C01H H022 109.0
C01S C01H H022 109.0
C01E C01H H023 109.0
C01S C01H H023 109.0
H022 C01H H023 107.8
C01R C01I C01K 108.7(6)
C01R C01I H024 109.9
C01K C01I H024 109.9
C01R C01I H025 109.9
C01K C01I H025 109.9
H024 C01I H025 108.3
C01V C01J C016 112.7(7)
C01V C01J H026 109.0
C016 C01J H026 109.0
C01V C01J H027 109.0
C016 C01J H027 109.0
H026 C01J H027 107.8
C01P C01K C01I 113.6(6)
C01P C01K H028 108.8
C01I C01K H028 108.8
C01P C01K H029 108.8
C01I C01K H029 108.8
H028 C01K H029 107.7
C01A C01L C01M 111.1(6)
C01A C01L H02A 109.4
C01M C01L H02A 109.4
C01A C01L H02B 109.4
C01M C01L H02B 109.4
H02A C01L H02B 108.0
C01L C01M C00W 111.3(6)
C01L C01M H02C 109.4
C00W C01M H02C 109.4
C01L C01M H02D 109.4
C00W C01M H02D 109.4
H02C C01M H02D 108.0
C01Q C01N C00Z 112.6(7)
C01Q C01N H02E 109.1
C00Z C01N H02E 109.1
C01Q C01N H02F 109.1
C00Z C01N H02F 109.1
H02E C01N H02F 107.8
C01K C01P H02G 109.5
C01K C01P H02H 109.5
H02G C01P H02H 109.5
C01K C01P H02I 109.5
H02G C01P H02I 109.5
H02H C01P H02I 109.5
C01N C01Q H02J 109.5
C01N C01Q H02K 109.5
H02J C01Q H02K 109.5
C01N C01Q H02L 109.5
H02J C01Q H02L 109.5
H02K C01Q H02L 109.5
C01I C01R N00D 117.6(6)
C01I C01R H02M 107.9
N00D C01R H02M 107.9
C01I C01R H02N 107.9
N00D C01R H02N 107.9
H02M C01R H02N 107.2
C01H C01S H02O 109.5
C01H C01S H02P 109.5
H02O C01S H02P 109.5
C01H C01S H02Q 109.5
H02O C01S H02Q 109.5
H02P C01S H02Q 109.5
C01U C01T H02R 109.5
C01U C01T H02S 109.5
H02R C01T H02S 109.5
C01U C01T H02T 109.5
H02R C01T H02T 109.5
H02S C01T H02T 109.5
C01T C01U C019 112.5(7)
C01T C01U H02U 109.1
C019 C01U H02U 109.1
C01T C01U H02V 109.1
C019 C01U H02V 109.1
H02U C01U H02V 107.8
C01J C01V C01C 112.1(6)
C01J C01V H02W 109.2
C01C C01V H02W 109.2
C01J C01V H02X 109.2
C01C C01V H02X 109.2
H02W C01V H02X 107.9
Cl2_1 C1_1 Cl1_1 111.3(13)
Cl2_1 C1_1 H1A_1 109.4
Cl1_1 C1_1 H1A_1 109.4
Cl2_1 C1_1 H1AB_1 109.4
Cl1_1 C1_1 H1AB_1 109.4
H1A_1 C1_1 H1AB_1 108.0
Cl1_11 C1_11 Cl2_11 107.5(12)
Cl1_11 C1_11 H1A_11 110.2
Cl2_11 C1_11 H1A_11 110.2
Cl1_11 C1_11 H1AB_11 110.2
Cl2_11 C1_11 H1AB_11 110.2
H1A_11 C1_11 H1AB_11 108.5

loop_
_geom_bond_atom_site_label_1
_geom_bond_atom_site_label_2
_geom_bond_distance
Pt01 B1 2.005(9)
Pt01 P004 2.3382(18)
Pt01 P007 2.3414(18)
Pt01 Br2 2.6317(15)
C1 C00P 1.529(8)
C1 C2 1.546(8)
C1 P004 1.863(6)
C1 H1 1.0000
B1 B2 1.737(11)
B1 Cl03 1.852(8)
C2 C00L 1.533(9)
C2 H2A 0.9900
C2 H2AB 0.9900
B2 Cl08 1.886(8)
B2 Cl05 1.905(7)
B2 Cl06 1.906(8)
C3 C012 1.529(10)
C3 C00Y 1.535(9)
C3 H3A 0.9900
C3 H3AB 0.9900
P004 C00Y 1.851(6)
P004 C00R 1.856(6)
C4 C016 1.537(9)
C4 C00M 1.537(9)
C4 P007 1.849(7)
C4 H4 1.0000
C5 Cl09 1.741(9)
C5 Cl0A 1.743(10)
C5 H5A 0.9900
C5 H5AB 0.9900
P007 C00Q 1.843(6)
P007 C00K 1.851(6)
N00D C00X 1.519(9)
N00D C00O 1.521(9)
N00D C01G 1.522(9)
N00D C01R 1.524(9)
C00I C00Q 1.526(9)
C00I C00V 1.542(9)
C00I H00A 0.9900
C00I H00B 0.9900
C00J C00T 1.515(9)
C00J C00K 1.536(8)
C00J H00C 0.9900
C00J H00D 0.9900
C00K C00N 1.535(8)
C00K H00K 1.0000
C00L C014 1.513(9)
C00L H00E 0.9900
C00L H00F 0.9900
C00M C01C 1.538(9)
C00M H00G 0.9900
C00M H00H 0.9900
C00N C018 1.540(10)
C00N H00I 0.9900
C00N H00J 0.9900
C00O C01E 1.511(10)
C00O H00L 0.9900
C00O H00M 0.9900
C00P C010 1.529(9)
C00P H00N 0.9900
C00P H00O 0.9900
C00Q C00U 1.521(10)
C00Q H00Q 1.0000
C00R C00W 1.535(9)
C00R C00S 1.539(9)
C00R H00R 1.0000
C00S C01A 1.528(9)
C00S H00P 0.9900
C00S H00S 0.9900
C00T C013 1.536(9)
C00T H00T 0.9900
C00T H00U 0.9900
C00U C015 1.528(9)
C00U H00V 0.9900
C00U H00W 0.9900
C00V C017 1.501(10)
C00V H00X 0.9900
C00V H00Y 0.9900
C00W C01M 1.540(9)
C00W H00Z 0.9900
C00W H010 0.9900
C00X C00Z 1.508(10)
C00X H011 0.9900
C00X H012 0.9900
C00Y C011 1.527(8)
C00Y H013 1.0000
C00Z C01N 1.523(11)
C00Z H014 0.9900
C00Z H015 0.9900
C010 C014 1.536(9)
C010 H01A 0.9900
C010 H01B 0.9900
C011 C01D 1.534(9)
C011 H01C 0.9900
C011 H01D 0.9900
C012 C01B 1.524(10)
C012 H01E 0.9900
C012 H01F 0.9900
C013 C018 1.517(9)
C013 H01G 0.9900
C013 H01H 0.9900
C014 H01I 0.9900
C014 H01J 0.9900
C015 C017 1.517(10)
C015 H01K 0.9900
C015 H01L 0.9900
C016 C01J 1.520(10)
C016 H01M 0.9900
C016 H01N 0.9900
C017 H01O 0.9900
C017 H01P 0.9900
C018 H01Q 0.9900
C018 H01R 0.9900
C019 C01G 1.508(10)
C019 C01U 1.531(10)
C019 H01S 0.9900
C019 H01T 0.9900
C01A C01L 1.509(11)
C01A H01U 0.9900
C01A H01V 0.9900
C01B C01D 1.520(10)
C01B H01W 0.9900
C01B H01X 0.9900
C01C C01V 1.514(11)
C01C H01Y 0.9900
C01C H01Z 0.9900
C01D H016 0.9900
C01D H017 0.9900
C01E C01H 1.527(10)
C01E H018 0.9900
C01E H019 0.9900
C01G H020 0.9900
C01G H021 0.9900
C01H C01S 1.529(12)
C01H H022 0.9900
C01H H023 0.9900
C01I C01R 1.499(10)
C01I C01K 1.522(10)
C01I H024 0.9900
C01I H025 0.9900
C01J C01V 1.508(12)
C01J H026 0.9900
C01J H027 0.9900
C01K C01P 1.502(10)
C01K H028 0.9900
C01K H029 0.9900
C01L C01M 1.522(12)
C01L H02A 0.9900
C01L H02B 0.9900
C01M H02C 0.9900
C01M H02D 0.9900
C01N C01Q 1.523(11)
C01N H02E 0.9900
C01N H02F 0.9900
C01P H02G 0.9800
C01P H02H 0.9800
C01P H02I 0.9800
C01Q H02J 0.9800
C01Q H02K 0.9800
C01Q H02L 0.9800
C01R H02M 0.9900
C01R H02N 0.9900
C01S H02O 0.9800
C01S H02P 0.9800
C01S H02Q 0.9800
C01T C01U 1.520(11)
C01T H02R 0.9800
C01T H02S 0.9800
C01T H02T 0.9800
C01U H02U 0.9900
C01U H02V 0.9900
C01V H02W 0.9900
C01V H02X 0.9900
C1_1 Cl2_1 1.46(2)
C1_1 Cl1_1 1.98(2)
C1_1 H1A_1 0.9900
C1_1 H1AB_1 0.9900
C1_11 Cl1_11 1.51(2)
C1_11 Cl2_11 2.19(2)
C1_11 H1A_11 0.9900
C1_11 H1AB_11 0.9900

loop_
_geom_torsion_atom_site_label_1
_geom_torsion_atom_site_label_2
_geom_torsion_atom_site_label_3
_geom_torsion_atom_site_label_4
_geom_torsion
C00P C1 C2 C00L 58.1(7)
P004 C1 C2 C00L -169.4(4)
Cl03 B1 B2 Cl08 -179.9(4)
Pt01 B1 B2 Cl08 0.2(10)
Cl03 B1 B2 Cl05 -59.0(5)
Pt01 B1 B2 Cl05 121.1(6)
Cl03 B1 B2 Cl06 56.9(5)
Pt01 B1 B2 Cl06 -123.1(6)
C00P C1 P004 C00Y 80.3(5)
C2 C1 P004 C00Y -48.3(5)
C00P C1 P004 C00R -29.4(5)
C2 C1 P004 C00R -157.9(4)
C00P C1 P004 Pt01 -152.0(4)
C2 C1 P004 Pt01 79.4(4)
C016 C4 P007 C00Q 33.6(6)
C00M C4 P007 C00Q 163.1(4)
C016 C4 P007 C00K -75.9(6)
C00M C4 P007 C00K 53.6(5)
C016 C4 P007 Pt01 154.4(4)
C00M C4 P007 Pt01 -76.1(5)
C00T C00J C00K C00N 58.3(7)
C00T C00J C00K P007 -169.0(4)
C00Q P007 C00K C00N -56.0(5)
C4 P007 C00K C00N 54.5(5)
Pt01 P007 C00K C00N -173.9(4)
C00Q P007 C00K C00J 173.8(5)
C4 P007 C00K C00J -75.6(5)
Pt01 P007 C00K C00J 55.9(5)
C1 C2 C00L C014 -58.3(7)
C016 C4 C00M C01C -60.0(7)
P007 C4 C00M C01C 165.7(4)
C00J C00K C00N C018 -59.9(7)
P007 C00K C00N C018 168.0(4)
C00X N00D C00O C01E 178.3(6)
C01G N00D C00O C01E 56.2(8)
C01R N00D C00O C01E -61.3(8)
C2 C1 C00P C010 -56.6(7)
P004 C1 C00P C010 174.0(4)
C00V C00I C00Q C00U 55.0(7)
C00V C00I C00Q P007 -179.9(5)
C4 P007 C00Q C00U -172.1(5)
C00K P007 C00Q C00U -58.2(5)
Pt01 P007 C00Q C00U 62.4(5)
C4 P007 C00Q C00I 63.8(5)
C00K P007 C00Q C00I 177.7(5)
Pt01 P007 C00Q C00I -61.7(5)
C00Y P004 C00R C00W 170.8(4)
C1 P004 C00R C00W -75.6(5)
Pt01 P004 C00R C00W 50.0(5)
C00Y P004 C00R C00S 46.8(5)
C1 P004 C00R C00S 160.5(5)
Pt01 P004 C00R C00S -74.0(5)
C00W C00R C00S C01A 54.5(7)
P004 C00R C00S C01A 177.4(5)
C00K C00J C00T C013 -54.4(7)
C00I C00Q C00U C015 -55.3(8)
P007 C00Q C00U C015 -179.2(5)
C00Q C00I C00V C017 -55.9(8)
C00S C00R C00W C01M -52.5(8)
P004 C00R C00W C01M -178.0(5)
C00O N00D C00X C00Z -177.7(6)
C01G N00D C00X C00Z -54.5(8)
C01R N00D C00X C00Z 61.8(8)
C012 C3 C00Y C011 -59.3(7)
C012 C3 C00Y P004 167.6(5)
C00R P004 C00Y C011 60.7(5)
C1 P004 C00Y C011 -50.4(5)
Pt01 P004 C00Y C011 -179.7(4)
C00R P004 C00Y C3 -168.5(5)
C1 P004 C00Y C3 80.3(5)
Pt01 P004 C00Y C3 -48.9(5)
N00D C00X C00Z C01N -173.8(6)
C1 C00P C010 C014 55.7(7)
C3 C00Y C011 C01D 59.2(7)
P004 C00Y C011 C01D -167.9(5)
C00Y C3 C012 C01B 57.0(8)
C00J C00T C013 C018 53.0(8)
C2 C00L C014 C010 56.1(8)
C00P C010 C014 C00L -55.1(8)
C00Q C00U C015 C017 56.2(9)
C00M C4 C016 C01J 57.9(8)
P007 C4 C016 C01J -170.8(5)
C00I C00V C017 C015 56.4(8)
C00U C015 C017 C00V -56.8(9)
C00T C013 C018 C00N -54.5(8)
C00K C00N C018 C013 58.2(7)
C00R C00S C01A C01L -57.7(8)
C3 C012 C01B C01D -55.5(8)
C4 C00M C01C C01V 58.3(7)
C012 C01B C01D C011 54.7(8)
C00Y C011 C01D C01B -56.4(7)
N00D C00O C01E C01H 168.9(6)
C01U C019 C01G N00D 171.5(7)
C00X N00D C01G C019 -55.8(8)
C00O N00D C01G C019 63.2(8)
C01R N00D C01G C019 -175.7(6)
C00O C01E C01H C01S 165.1(6)
C4 C016 C01J C01V -54.8(8)
C01R C01I C01K C01P -173.3(7)
C00S C01A C01L C01M 58.1(9)
C01A C01L C01M C00W -55.5(9)
C00R C00W C01M C01L 53.0(8)
C00X C00Z C01N C01Q 75.3(8)
C01K C01I C01R N00D -166.4(6)
C00X N00D C01R C01I 63.2(8)
C00O N00D C01R C01I -54.2(8)
C01G N00D C01R C01I -176.6(6)
C01G C019 C01U C01T -176.1(8)
C016 C01J C01V C01C 53.1(8)
C00M C01C C01V C01J -54.3(8)
